data_1562354
loop_
_publ_author_name
'Ishida, Ayano'
'Fujii, Shunichi'
'Sumida, Akifumi'
'Kamitani, Tasuku'
'Minami, Saori'
'Urayama, Kenji'
'Imoto, Hiroaki'
'Naka, Kensuke'

_publ_section_title
;
 Supramolecular organogel formation behaviors of beads-on-string shaped
 poly(azomethine)s dependent on POSS structures in the main chains
;
_journal_issue 21
_journal_name_full 'Polymer Chemistry'
_journal_page_first 3169
_journal_page_last 3176
_journal_paper_doi 10.1039/D1PY00346A
_journal_volume 12
_journal_year 2021
_chemical_absolute_configuration unk
_chemical_formula_moiety 'C56 H62 N2 O14 Si10'
_chemical_formula_sum 'C56 H62 N2 O14 Si10'
_chemical_formula_weight 1267.97
_space_group_crystal_system orthorhombic
_space_group_IT_number 19
_space_group_name_Hall 'P 2ac 2ab'
_space_group_name_H-M_alt 'P 21 21 21'
_atom_sites_solution_hydrogens geom
_atom_sites_solution_primary dual
_audit_creation_date 2021-01-07
_audit_creation_method
;
Olex2 1.3
(compiled 2020.11.12 svn.r5f609507 for OlexSys, GUI svn.r6226)
;
_audit_update_record
;
2021-03-12 deposited with the CCDC.	2021-04-29 downloaded from the CCDC.
;
_cell_angle_alpha 90
_cell_angle_beta 90
_cell_angle_gamma 90
_cell_formula_units_Z 4
_cell_length_a 10.0808(7)
_cell_length_b 24.2770(15)
_cell_length_c 25.8121(19)
_cell_measurement_reflns_used 3849
_cell_measurement_temperature 93.15
_cell_measurement_theta_max 23.3890
_cell_measurement_theta_min 2.6520
_cell_volume 6317.0(7)
_computing_molecular_graphics 'Olex2 1.3 (Dolomanov et al., 2009)'
_computing_publication_material 'Olex2 1.3 (Dolomanov et al., 2009)'
_computing_structure_refinement 'SHELXL 2018/3 (Sheldrick, 2015)'
_computing_structure_solution 'SHELXT 2018/2 (Sheldrick, 2018)'
_diffrn_ambient_temperature 93.15
_diffrn_measured_fraction_theta_full 0.998
_diffrn_measured_fraction_theta_max 0.999
_diffrn_measurement_device_type 'XtaLAB mini'
_diffrn_radiation_type MoK\a
_diffrn_radiation_wavelength 0.71073
_diffrn_reflns_av_R_equivalents 0.0429
_diffrn_reflns_av_unetI/netI 0.0877
_diffrn_reflns_Laue_measured_fraction_full 0.998
_diffrn_reflns_Laue_measured_fraction_max 0.999
_diffrn_reflns_limit_h_max 12
_diffrn_reflns_limit_h_min -8
_diffrn_reflns_limit_k_max 30
_diffrn_reflns_limit_k_min -30
_diffrn_reflns_limit_l_max 21
_diffrn_reflns_limit_l_min -32
_diffrn_reflns_number 20944
_diffrn_reflns_point_group_measured_fraction_full 0.999
_diffrn_reflns_point_group_measured_fraction_max 0.999
_diffrn_reflns_theta_full 25.242
_diffrn_reflns_theta_max 26.371
_diffrn_reflns_theta_min 2.564
_exptl_absorpt_coefficient_mu 0.271
_exptl_absorpt_correction_T_max 0.991
_exptl_absorpt_correction_T_min 0.917
_exptl_absorpt_correction_type multi-scan
_exptl_crystal_colour colourless
_exptl_crystal_density_diffrn 1.333
_exptl_crystal_description block
_exptl_crystal_F_000 2656
_exptl_crystal_size_max 0.34
_exptl_crystal_size_mid 0.24
_exptl_crystal_size_min 0.17
_refine_diff_density_max 0.634
_refine_diff_density_min -0.445
_refine_diff_density_rms 0.066
_refine_ls_abs_structure_details
;
 Flack x determined using 2379 quotients [(I+)-(I-)]/[(I+)+(I-)]
 (Parsons, Flack and Wagner, Acta Cryst. B69 (2013) 249-259).
;
_refine_ls_abs_structure_Flack 0.14(6)
_refine_ls_extinction_method none
_refine_ls_goodness_of_fit_ref 1.013
_refine_ls_hydrogen_treatment constr
_refine_ls_matrix_type full
_refine_ls_number_parameters 827
_refine_ls_number_reflns 12910
_refine_ls_number_restraints 513
_refine_ls_restrained_S_all 1.011
_refine_ls_R_factor_all 0.1318
_refine_ls_R_factor_gt 0.0671
_refine_ls_shift/su_max 0.000
_refine_ls_shift/su_mean 0.000
_refine_ls_structure_factor_coef Fsqd
_refine_ls_weighting_details 'w=1/[\s^2^(Fo^2^)+(0.0934P)^2^+0.5919P] where P=(Fo^2^+2Fc^2^)/3'
_refine_ls_weighting_scheme calc
_refine_ls_wR_factor_gt 0.1545
_refine_ls_wR_factor_ref 0.1875
_reflns_Friedel_coverage 0.811
_reflns_Friedel_fraction_full 1.000
_reflns_Friedel_fraction_max 0.999
_reflns_number_gt 7568
_reflns_number_total 12910
_reflns_threshold_expression 'I > 2\s(I)'
_cod_data_source_file d1py00346a2.cif
_cod_data_source_block 6
_cod_depositor_comments 'Adding full bibliography for 1562354.cif.'
_cod_database_code 1562354
_shelx_shelxl_version_number 2018/3
_shelx_space_group_comment
;
The symmetry employed for this shelxl refinement is uniquely defined
by the following loop, which should always be used as a source of
symmetry information in preference to the above space-group names.
They are only intended as comments.
;
_shelx_estimated_absorpt_t_max 0.955
_shelx_estimated_absorpt_t_min 0.914
_olex2_refinement_description
;
1. Fixed Uiso
 At 1.2 times of:
  All C(H) groups, All C(H,H) groups, All N(H,H) groups
 At 1.5 times of:
  All C(H,H,H) groups
2. Restrained distances
 C70-C69
 1.54 with sigma of 0.02
 C71-C70
 1.54 with sigma of 0.02
 C71-N3
 1.47 with sigma of 0.02
 N2-C75
 1.47 with sigma of 0.02
 C74-C73
 1.54 with sigma of 0.02
 C75-C74
 1.54 with sigma of 0.02
3. Restrained planarity
 C30, C31, C32, C33, C34, C35
 with sigma of 0.1
 C52, C57, C56, C55, C54, C53
 with sigma of 0.1
4. Uiso/Uaniso restraints and constraints
C50 \\sim C40: within 2A with sigma of 0.04 and sigma for terminal atoms of
0.08 within 2A
C41 \\sim C50: within 2A with sigma of 0.04 and sigma for terminal atoms of
0.08 within 2A
C74 \\sim C70: within 2A with sigma of 0.04 and sigma for terminal atoms of
0.08 within 2A
N2 \\sim N3: within 2A with sigma of 0.04 and sigma for terminal atoms of 0.08
within 2A
C69 \\sim C74: within 2A with sigma of 0.04 and sigma for terminal atoms of
0.08 within 2A
C71 \\sim C75: within 2A with sigma of 0.04 and sigma for terminal atoms of
0.08 within 2A
C68 \\sim C72: within 2A with sigma of 0.04 and sigma for terminal atoms of
0.08 within 2A
C60 \\sim C52: within 2A with sigma of 0.04 and sigma for terminal atoms of
0.08 within 2A
C60 \\sim C58: within 2A with sigma of 0.02 and sigma for terminal atoms of
0.04 within 2A
C59 \\sim C60: within 2A with sigma of 0.02 and sigma for terminal atoms of
0.04 within 2A
C61 \\sim C52: within 2A with sigma of 0.02 and sigma for terminal atoms of
0.04 within 2A
C21 \\sim C20: within 2A with sigma of 0.02 and sigma for terminal atoms of
0.04 within 2A
C23 \\sim C17: within 2A with sigma of 0.02 and sigma for terminal atoms of
0.04 within 2A
C21 \\sim C23: within 2A with sigma of 0.02 and sigma for terminal atoms of
0.04 within 2A
Si1 \\sim C1: within 2A with sigma of 0.04 and sigma for terminal atoms of 0.08
within 2A
C56 \\sim C60: within 2A with sigma of 0.04 and sigma for terminal atoms of
0.08 within 2A
C61 \\sim C57: within 2A with sigma of 0.04 and sigma for terminal atoms of
0.08 within 2A
C54 \\sim C58: within 2A with sigma of 0.04 and sigma for terminal atoms of
0.08 within 2A
C59 \\sim C55: within 2A with sigma of 0.04 and sigma for terminal atoms of
0.08 within 2A
C47 \\sim C41: within 2A with sigma of 0.04 and sigma for terminal atoms of
0.08 within 2A
C51 \\sim C45: within 2A with sigma of 0.04 and sigma for terminal atoms of
0.08 within 2A
C44 \\sim C50: within 2A with sigma of 0.04 and sigma for terminal atoms of
0.08 within 2A
C42 \\sim C48: within 2A with sigma of 0.04 and sigma for terminal atoms of
0.08 within 2A
C40 \\sim C46: within 2A with sigma of 0.04 and sigma for terminal atoms of
0.08 within 2A
C43 \\sim C49: within 2A with sigma of 0.04 and sigma for terminal atoms of
0.08 within 2A
C72 \\sim Si5: within 2A with sigma of 0.04 and sigma for terminal atoms of
0.08 within 2A
C2 \\sim Si1: within 2A with sigma of 0.04 and sigma for terminal atoms of 0.08
within 2A
C72 \\sim C68: within 1.7A with sigma of 0.02 and sigma for terminal atoms of
0.08 within 1.7A
C32 \\sim C37: within 2A with sigma of 0.04 and sigma for terminal atoms of
0.08 within 2A
C39 \\sim C35: within 2A with sigma of 0.04 and sigma for terminal atoms of
0.08 within 2A
C34 \\sim C38: within 2A with sigma of 0.04 and sigma for terminal atoms of
0.08 within 2A
C36 \\sim C31: within 2A with sigma of 0.04 and sigma for terminal atoms of
0.08 within 2A
Uanis(C72) \\sim Ueq: with sigma of 0.1 and sigma for terminal atoms of 0.2
Uanis(C72) = Uanis(C68)
5. Rigid body (RIGU) restrains
 C40, C41, C42, C49, C50, C51
 with sigma for 1-2 distances of 0.004 and sigma for 1-3 distances of 0.004
 C72, Si5, C69, C70, C71, N3
 with sigma for 1-2 distances of 0.001 and sigma for 1-3 distances of 0.001
 C17, C18, C19, C20, C21, C23
 with sigma for 1-2 distances of 0.004 and sigma for 1-3 distances of 0.004
 C59, C58, C53, C52, C61, C60
 with sigma for 1-2 distances of 0.004 and sigma for 1-3 distances of 0.004
 C11, C12, C13, C14, C15, C16
 with sigma for 1-2 distances of 0.004 and sigma for 1-3 distances of 0.004
 Si1
 with sigma for 1-2 distances of 0.002 and sigma for 1-3 distances of 0.002
 Si5
 with sigma for 1-2 distances of 0.001 and sigma for 1-3 distances of 0.001
 Si5, C73, C74, C75, N2
 with sigma for 1-2 distances of 0.001 and sigma for 1-3 distances of 0.001
 Si5, C69, C70, C71, N3
 with sigma for 1-2 distances of 0.001 and sigma for 1-3 distances of 0.001
 C30, C37, C36, C33, C39, C38
 with sigma for 1-2 distances of 0.001 and sigma for 1-3 distances of 0.001
 C36, C37, C33, C38, C39, C30
 with sigma for 1-2 distances of 0.002 and sigma for 1-3 distances of 0.002
 C51, C46, C47, C48, C50, C49
 with sigma for 1-2 distances of 0.004 and sigma for 1-3 distances of 0.004
 C40, C41, C42, C43, C44, C45
 with sigma for 1-2 distances of 0.004 and sigma for 1-3 distances of 0.004
 C52, C53, C58, C59, C60, C61
 with sigma for 1-2 distances of 0.001 and sigma for 1-3 distances of 0.001
 C17, C23, C21, C20, C19, C18
 with sigma for 1-2 distances of 0.002 and sigma for 1-3 distances of 0.002
 C1, Si1, C2, C3, C4, N1
 with sigma for 1-2 distances of 0.002 and sigma for 1-3 distances of 0.002
 C52, C53, C54, C55, C56, C57
 with sigma for 1-2 distances of 0.002 and sigma for 1-3 distances of 0.002
 C52, C61, C60, C59, C58, C53
 with sigma for 1-2 distances of 0.002 and sigma for 1-3 distances of 0.002
 C72, Si5, C73, C74, C75, N2
 with sigma for 1-2 distances of 0.002 and sigma for 1-3 distances of 0.002
 C68, Si5, C69, C70, C71, N3
 with sigma for 1-2 distances of 0.002 and sigma for 1-3 distances of 0.002
 C30, C31, C32, C33, C38, C39
 with sigma for 1-2 distances of 0.002 and sigma for 1-3 distances of 0.002
 C30, C36, C37, C33, C34, C35
 with sigma for 1-2 distances of 0.002 and sigma for 1-3 distances of 0.002
 Si1, C2, C3, C4, N1
 with sigma for 1-2 distances of 0.001 and sigma for 1-3 distances of 0.001
 C31, C30, C35, C34, C33, C32
 with sigma for 1-2 distances of 0.002 and sigma for 1-3 distances of 0.002
 C30, C35, C34, C33, C32, C31
 with sigma for 1-2 distances of 0.002 and sigma for 1-3 distances of 0.002
 C32, C33, C34, C35, C30, C31
 with sigma for 1-2 distances of 0.002 and sigma for 1-3 distances of 0.002
6. Others
 Sof(C69)=Sof(H69a)=Sof(H69b)=Sof(C70)=Sof(H70a)=Sof(H70b)=Sof(C71)=Sof(H71a)=
 Sof(H71b)=Sof(N3)=Sof(H3c)=Sof(H3d)=Sof(C68)=Sof(H68a)=Sof(H68b)=Sof(H68c)=1-
 FVAR(1)
 Sof(C72)=Sof(H72a)=Sof(H72b)=Sof(H72c)=Sof(N2)=Sof(H2c)=Sof(H2d)=Sof(C75)=
 Sof(H75a)=Sof(H75b)=Sof(C74)=Sof(H74a)=Sof(H74b)=Sof(C73)=Sof(H73a)=Sof(H73b)=
 FVAR(1)
 Sof(C40)=Sof(C45)=Sof(H45)=Sof(C44)=Sof(H44)=Sof(C43)=Sof(H43)=Sof(C42)=
 Sof(H42)=Sof(C41)=Sof(H41)=1-FVAR(2)
 Sof(C46)=Sof(C51)=Sof(H51)=Sof(C50)=Sof(H50)=Sof(C49)=Sof(H49)=Sof(C48)=
 Sof(H48)=Sof(C47)=Sof(H47)=FVAR(2)
 Sof(H53a)=Sof(C58)=Sof(H58)=Sof(C59)=Sof(H59)=Sof(C60)=Sof(H60)=Sof(C61)=
 Sof(H61)=1-FVAR(3)
 Sof(H53)=Sof(C54)=Sof(H54)=Sof(C55)=Sof(H55)=Sof(C56)=Sof(H56)=Sof(C57)=
 Sof(H57)=FVAR(3)
 Sof(C36)=Sof(H36)=Sof(C37)=Sof(H37)=Sof(H33)=Sof(C38)=Sof(H38)=Sof(C39)=
 Sof(H39)=1-FVAR(4)
 Sof(H33a)=Sof(C31)=Sof(H31)=Sof(C32)=Sof(H32)=Sof(C34)=Sof(H34)=Sof(C35)=
 Sof(H35)=FVAR(4)
7.a Secondary CH2 refined with riding coordinates:
 C2(H2a,H2b), C3(H3a,H3b), C4(H4a,H4b), C69(H69a,H69b), C70(H70a,H70b),
 C71(H71a,H71b), C75(H75a,H75b), C74(H74a,H74b), C73(H73a,H73b)
7.b Aromatic/amide H refined with riding coordinates:
 C12(H12), C13(H13), C14(H14), C15(H15), C16(H16), C67(H67), C66(H66),
 C65(H65), C64(H64), C63(H63), C18(H18), C19(H19), C20(H20), C21(H21), C23(H23),
  C9(H9), C25(H25), C10(H10), C7(H7), C45(H45), C44(H44), C43(H43), C42(H42),
 C41(H41), C29(H29), C6(H6), C8(H8), C26(H26), C27(H27), C28(H28), C53(H53),
 C53(H53a), C54(H54), C55(H55), C56(H56), C57(H57), C58(H58), C59(H59),
 C60(H60), C61(H61), C36(H36), C37(H37), C33(H33), C33(H33a), C38(H38),
 C39(H39), C31(H31), C32(H32), C34(H34), C35(H35), C51(H51), C50(H50), C49(H49),
  C48(H48), C47(H47)
7.c Fitted hexagon refined as free rotating group:
 C11(C12,C13,C14,C15,C16), C62(C67,C66,C65,C64,C63), C17(C18,C19,C20,C21,C23),
 C40(C45,C44,C43,C42,C41), C52(C53,C54,C55,C56,C57), C30(C36,C37,C33,C38,C39),
 C46(C51,C50,C49,C48,C47)
7.d X=CH2 refined with riding coordinates:
 N1(H1d,H1e), N3(H3c,H3d), N2(H2c,H2d)
7.e Idealised Me refined as rotating group:
 C1(H1a,H1b,H1c), C72(H72a,H72b,H72c), C68(H68a,H68b,H68c)
;
_olex2_submission_special_instructions 'No special instructions were received'

loop_
_space_group_symop_operation_xyz
'x, y, z'
'-x+1/2, -y, z+1/2'
'-x, y+1/2, -z+1/2'
'x+1/2, -y+1/2, -z'

loop_
_atom_site_label
_atom_site_type_symbol
_atom_site_fract_x
_atom_site_fract_y
_atom_site_fract_z
_atom_site_U_iso_or_equiv
_atom_site_adp_type
_atom_site_occupancy
_atom_site_site_symmetry_order
_atom_site_calc_flag
_atom_site_refinement_flags_posn
_atom_site_refinement_flags_adp
_atom_site_refinement_flags_occupancy
_atom_site_disorder_assembly
_atom_site_disorder_group
Si9 Si 0.54338(19) 0.38032(8) 0.66105(8) 0.0424(5) Uani 1 1 d . . . . .
Si7 Si 0.6242(2) 0.32427(8) 0.76334(8) 0.0429(5) Uani 1 1 d . . . . .
Si6 Si 0.9174(2) 0.32262(8) 0.72964(9) 0.0474(6) Uani 1 1 d . . . . .
Si10 Si 0.8419(2) 0.42307(8) 0.66013(9) 0.0448(5) Uani 1 1 d . . . . .
Si2 Si 0.5551(2) 0.53177(9) 0.75756(9) 0.0487(6) Uani 1 1 d . . . . .
Si3 Si 0.6333(2) 0.43335(9) 0.82924(9) 0.0495(6) Uani 1 1 d . . . . .
Si8 Si 0.8538(2) 0.53220(9) 0.72624(9) 0.0505(6) Uani 1 1 d . . . . .
Si4 Si 0.9276(2) 0.47780(9) 0.83099(10) 0.0553(6) Uani 1 1 d . . . . .
Si1 Si 0.3827(3) 0.49031(11) 0.66527(14) 0.0896(11) Uani 1 1 d . U . . .
Si5 Si 1.0897(4) 0.36803(12) 0.81865(14) 0.0999(12) Uani 1 1 d . . . . .
O6 O 0.6489(5) 0.37340(19) 0.80418(19) 0.0473(12) Uani 1 1 d . . . . .
O7 O 0.5370(5) 0.3470(2) 0.71523(19) 0.0512(13) Uani 1 1 d . . . . .
O13 O 0.9980(6) 0.3305(2) 0.7825(2) 0.0593(15) Uani 1 1 d . . . . .
O12 O 0.7666(5) 0.3042(2) 0.7416(2) 0.0599(16) Uani 1 1 d . . . . .
O14 O 0.8495(5) 0.4834(2) 0.6844(2) 0.0549(14) Uani 1 1 d . . . . .
O9 O 0.9151(5) 0.3807(2) 0.6987(2) 0.0560(14) Uani 1 1 d . . . . .
O8 O 0.6879(5) 0.4059(2) 0.6530(2) 0.0570(15) Uani 1 1 d . . . . .
O2 O 0.4346(5) 0.4280(2) 0.6624(2) 0.0603(15) Uani 1 1 d . . . . .
O4 O 0.7037(6) 0.5494(2) 0.7407(2) 0.0654(17) Uani 1 1 d . . . . .
O10 O 0.9282(6) 0.5122(3) 0.7776(2) 0.0691(17) Uani 1 1 d . . . . .
O3 O 0.5625(5) 0.4736(2) 0.7881(2) 0.0560(14) Uani 1 1 d . . . . .
O5 O 0.7791(6) 0.4566(2) 0.8425(2) 0.0669(17) Uani 1 1 d . . . . .
O22 O 0.4626(6) 0.5252(2) 0.7073(2) 0.0630(16) Uani 1 1 d . . . . .
O11 O 1.0285(7) 0.4273(2) 0.8262(3) 0.0784(19) Uani 1 1 d . . . . .
C11 C 0.5060(5) 0.33256(19) 0.60680(17) 0.0435(17) Uani 1 1 d G . . . .
C12 C 0.6001(5) 0.3210(2) 0.5690(2) 0.057(2) Uani 1 1 d G . . . .
H12 H 0.684718 0.338151 0.570210 0.069 Uiso 1 1 calc R U . . .
C13 C 0.5703(7) 0.2843(2) 0.52926(18) 0.082(3) Uani 1 1 d G . . . .
H13 H 0.634564 0.276425 0.503395 0.099 Uiso 1 1 calc R U . . .
C14 C 0.4465(8) 0.2592(2) 0.52743(18) 0.080(3) Uani 1 1 d G . . . .
H14 H 0.426094 0.234163 0.500300 0.096 Uiso 1 1 calc R U . . .
C15 C 0.3524(6) 0.2708(2) 0.5653(2) 0.083(3) Uani 1 1 d G . . . .
H15 H 0.267775 0.253628 0.564019 0.100 Uiso 1 1 calc R U . . .
C16 C 0.3822(5) 0.3075(2) 0.60496(19) 0.062(2) Uani 1 1 d G . . . .
H16 H 0.317926 0.315355 0.630833 0.075 Uiso 1 1 calc R U . . .
C5 C 0.4889(8) 0.5863(3) 0.8003(3) 0.0453(19) Uani 1 1 d . . . . .
C62 C 0.9769(5) 0.5230(2) 0.88564(18) 0.049(2) Uani 1 1 d G . . . .
C67 C 0.8938(5) 0.5292(2) 0.9282(2) 0.067(3) Uani 1 1 d G . . . .
H67 H 0.810272 0.511105 0.928933 0.081 Uiso 1 1 calc R U . . .
C66 C 0.9329(6) 0.5619(3) 0.96972(18) 0.071(3) Uani 1 1 d G . . . .
H66 H 0.876118 0.566077 0.998818 0.085 Uiso 1 1 calc R U . . .
C65 C 1.0552(7) 0.5883(2) 0.9687(2) 0.073(3) Uani 1 1 d G . . . .
H65 H 1.081886 0.610645 0.997034 0.088 Uiso 1 1 calc R U . . .
C64 C 1.1383(5) 0.5821(2) 0.9261(2) 0.075(3) Uani 1 1 d G . . . .
H64 H 1.221810 0.600242 0.925366 0.089 Uiso 1 1 calc R U . . .
C63 C 1.0992(5) 0.5495(2) 0.8846(2) 0.065(3) Uani 1 1 d G . . . .
H63 H 1.155967 0.545269 0.855481 0.078 Uiso 1 1 calc R U . . .
C17 C 0.9218(6) 0.4233(3) 0.5955(2) 0.063(2) Uani 1 1 d G U . . .
C18 C 1.0234(7) 0.3867(3) 0.5835(3) 0.100(4) Uani 1 1 d G . . . .
H18 H 1.052758 0.360833 0.608592 0.120 Uiso 1 1 calc R U . . .
C19 C 1.0820(8) 0.3881(3) 0.5348(3) 0.132(5) Uani 1 1 d G . . . .
H19 H 1.151375 0.363078 0.526552 0.159 Uiso 1 1 calc R U . . .
C20 C 1.0390(9) 0.4260(4) 0.4981(2) 0.132(5) Uani 1 1 d G U . . .
H20 H 1.079025 0.426868 0.464743 0.158 Uiso 1 1 calc R U . . .
C21 C 0.9374(8) 0.4625(4) 0.5101(2) 0.127(4) Uani 1 1 d G U . . .
H21 H 0.908055 0.488412 0.484973 0.152 Uiso 1 1 calc R U . . .
C23 C 0.8788(6) 0.4612(3) 0.5588(3) 0.103(4) Uani 1 1 d G U . . .
H23 H 0.809435 0.486168 0.567012 0.124 Uiso 1 1 calc R U . . .
C24 C 0.9928(7) 0.2688(3) 0.6895(3) 0.0461(19) Uani 1 1 d . . . . .
C9 C 0.5119(10) 0.6449(4) 0.8755(4) 0.068(3) Uani 1 1 d . . . . .
H9 H 0.559841 0.655018 0.905713 0.082 Uiso 1 1 calc R U . . .
C25 C 0.9337(9) 0.2526(3) 0.6439(3) 0.053(2) Uani 1 1 d . . . . .
H25 H 0.855021 0.270631 0.632931 0.064 Uiso 1 1 calc R U . . .
C10 C 0.5561(9) 0.5998(3) 0.8448(3) 0.058(2) Uani 1 1 d . . . . .
H10 H 0.631648 0.579120 0.855045 0.070 Uiso 1 1 calc R U . . .
C7 C 0.3333(10) 0.6591(4) 0.8187(4) 0.083(3) Uani 1 1 d . . . . .
H7 H 0.255342 0.678740 0.809494 0.099 Uiso 1 1 calc R U . . .
C40 C 0.547(5) 0.2665(13) 0.7876(18) 0.072(10) Uani 0.43(7) 1 d G U P A 4
C45 C 0.584(5) 0.2456(17) 0.836(2) 0.098(14) Uani 0.43(7) 1 d G U P A 4
H45 H 0.654138 0.262558 0.854404 0.117 Uiso 0.43(7) 1 calc R U P A 4
C44 C 0.520(6) 0.200(2) 0.856(2) 0.19(2) Uani 0.43(7) 1 d G U P A 4
H44 H 0.545780 0.185461 0.888602 0.223 Uiso 0.43(7) 1 calc R U P A 4
C43 C 0.418(5) 0.1749(15) 0.828(2) 0.119(15) Uani 0.43(7) 1 d G U P A 4
H43 H 0.373804 0.143597 0.842160 0.143 Uiso 0.43(7) 1 calc R U P A 4
C42 C 0.380(4) 0.1958(18) 0.7804(19) 0.084(11) Uani 0.43(7) 1 d G U P A 4
H42 H 0.310184 0.178829 0.761519 0.101 Uiso 0.43(7) 1 calc R U P A 4
C41 C 0.444(4) 0.2416(19) 0.7601(16) 0.097(13) Uani 0.43(7) 1 d G U P A 4
H41 H 0.418539 0.255926 0.727321 0.116 Uiso 0.43(7) 1 calc R U P A 4
C29 C 1.1096(8) 0.2424(4) 0.7036(4) 0.067(3) Uani 1 1 d . . . . .
H29 H 1.153650 0.253051 0.734518 0.081 Uiso 1 1 calc R U . . .
C6 C 0.3769(9) 0.6155(4) 0.7880(4) 0.067(3) Uani 1 1 d . . . . .
H6 H 0.327980 0.605856 0.757873 0.080 Uiso 1 1 calc R U . . .
C8 C 0.4022(10) 0.6735(4) 0.8619(4) 0.071(3) Uani 1 1 d . . . . .
H8 H 0.373236 0.703577 0.882572 0.085 Uiso 1 1 calc R U . . .
C26 C 0.9859(10) 0.2106(3) 0.6136(3) 0.064(3) Uani 1 1 d . . . . .
H26 H 0.942303 0.199964 0.582516 0.077 Uiso 1 1 calc R U . . .
C27 C 1.0995(10) 0.1846(4) 0.6284(4) 0.065(3) Uani 1 1 d . . . . .
H27 H 1.134757 0.155492 0.608016 0.078 Uiso 1 1 calc R U . . .
C28 C 1.1630(9) 0.2007(4) 0.6732(5) 0.082(3) Uani 1 1 d . . . . .
H28 H 1.243363 0.183355 0.683243 0.098 Uiso 1 1 calc R U . . .
C52 C 0.5359(9) 0.4293(4) 0.8883(3) 0.076(2) Uani 1 1 d G U . . .
C53 C 0.4157(9) 0.4560(4) 0.8961(4) 0.085(3) Uani 1 1 d G . . B .
H53 H 0.367762 0.470232 0.867360 0.102 Uiso 0.28(3) 1 calc R U P B 5
H53A H 0.387194 0.482350 0.871269 0.102 Uiso 0.72(3) 1 calc R U P B 6
C54 C 0.365(2) 0.4618(15) 0.9459(5) 0.131(19) Uani 0.28(3) 1 d G U P B 5
H54 H 0.283235 0.480100 0.951279 0.157 Uiso 0.28(3) 1 calc R U P B 5
C55 C 0.436(4) 0.441(3) 0.9880(4) 0.137(18) Uani 0.28(3) 1 d G U P B 5
H55 H 0.401204 0.444981 1.022022 0.165 Uiso 0.28(3) 1 calc R U P B 5
C56 C 0.556(4) 0.414(3) 0.9801(5) 0.135(18) Uani 0.28(3) 1 d G U P B 5
H56 H 0.603702 0.399993 1.008847 0.162 Uiso 0.28(3) 1 calc R U P B 5
C57 C 0.606(2) 0.4084(14) 0.9303(6) 0.109(17) Uani 0.28(3) 1 d G U P B 5
H57 H 0.688232 0.390124 0.924928 0.130 Uiso 0.28(3) 1 calc R U P B 5
C58 C 0.335(2) 0.4456(9) 0.9389(6) 0.092(5) Uani 0.72(3) 1 d . U P B 6
H58 H 0.252278 0.463952 0.942065 0.111 Uiso 0.72(3) 1 calc R U P B 6
C59 C 0.374(2) 0.4096(9) 0.9760(7) 0.104(6) Uani 0.72(3) 1 d . U P B 6
H59 H 0.321180 0.405638 1.006253 0.124 Uiso 0.72(3) 1 calc R U P B 6
C60 C 0.489(3) 0.3782(11) 0.9713(8) 0.121(8) Uani 0.72(3) 1 d . U P B 6
H60 H 0.513425 0.351461 0.996352 0.145 Uiso 0.72(3) 1 calc R U P B 6
C61 C 0.566(2) 0.3890(10) 0.9266(6) 0.098(5) Uani 0.72(3) 1 d . U P B 6
H61 H 0.644227 0.367681 0.921895 0.117 Uiso 0.72(3) 1 calc R U P B 6
C30 C 0.9424(8) 0.5906(3) 0.6979(3) 0.0559(19) Uani 1 1 d G . . . .
C36 C 0.971(11) 0.589(3) 0.6452(10) 0.10(2) Uani 0.09(6) 1 d G U P C 7
H36 H 0.941783 0.558973 0.624712 0.117 Uiso 0.09(6) 1 calc R U P C 7
C37 C 1.041(11) 0.632(3) 0.6225(10) 0.16(2) Uani 0.09(6) 1 d G U P C 7
H37 H 1.060609 0.631091 0.586451 0.195 Uiso 0.09(6) 1 calc R U P C 7
C33 C 1.0836(13) 0.6762(4) 0.6524(5) 0.114(4) Uani 1 1 d G . . C .
H33 H 1.131806 0.705526 0.636889 0.137 Uiso 0.09(6) 1 calc R U P C 7
H33A H 1.131848 0.705576 0.636993 0.137 Uiso 0.91(6) 1 calc R U P C 8
C38 C 1.055(11) 0.678(3) 0.7051(11) 0.082(19) Uani 0.09(6) 1 d G U P C 7
H38 H 1.084177 0.707844 0.725588 0.098 Uiso 0.09(6) 1 calc R U P C 7
C39 C 0.985(11) 0.635(3) 0.7278(10) 0.055(16) Uani 0.09(6) 1 d G U P C 7
H39 H 0.965349 0.635726 0.763850 0.066 Uiso 0.09(6) 1 calc R U P C 7
C31 C 0.931(2) 0.6026(8) 0.6446(5) 0.104(6) Uani 0.91(6) 1 d . U P C 8
H31 H 0.873311 0.581241 0.623559 0.125 Uiso 0.91(6) 1 calc R U P C 8
C32 C 1.003(3) 0.6452(9) 0.6226(6) 0.157(8) Uani 0.91(6) 1 d . U P C 8
H32 H 0.994991 0.652532 0.586532 0.188 Uiso 0.91(6) 1 calc R U P C 8
C34 C 1.097(2) 0.6666(7) 0.7036(5) 0.087(4) Uani 0.91(6) 1 d . U P C 8
H34 H 1.154674 0.688858 0.723980 0.104 Uiso 0.91(6) 1 calc R U P C 8
C35 C 1.029(2) 0.6247(7) 0.7258(5) 0.070(4) Uani 0.91(6) 1 d . U P C 8
H35 H 1.039370 0.618315 0.761846 0.084 Uiso 0.91(6) 1 calc R U P C 8
C2 C 0.364(2) 0.5267(9) 0.6048(8) 0.205(7) Uani 1 1 d . U . . .
H2A H 0.314328 0.504694 0.578873 0.246 Uiso 1 1 calc R U . . .
H2B H 0.319605 0.562809 0.609559 0.246 Uiso 1 1 calc R U . . .
C3 C 0.516(3) 0.5331(8) 0.5901(8) 0.200(7) Uani 1 1 d . . . . .
H3A H 0.557157 0.497543 0.580095 0.240 Uiso 1 1 calc R U . . .
H3B H 0.568506 0.550269 0.618294 0.240 Uiso 1 1 calc R U . . .
C1 C 0.2111(13) 0.4895(7) 0.6852(10) 0.221(9) Uani 1 1 d . U . . .
H1A H 0.204420 0.474373 0.720292 0.331 Uiso 1 1 calc R U . . .
H1B H 0.159637 0.466643 0.661257 0.331 Uiso 1 1 calc R U . . .
H1C H 0.176077 0.527200 0.684897 0.331 Uiso 1 1 calc R U . . .
C4 C 0.498(3) 0.5762(9) 0.5383(12) 0.259(11) Uani 1 1 d . . . . .
H4A H 0.453846 0.556535 0.509379 0.310 Uiso 1 1 calc R U . . .
H4B H 0.441950 0.608149 0.548049 0.310 Uiso 1 1 calc R U . . .
N1 N 0.638(4) 0.5960(14) 0.5215(9) 0.370(17) Uani 1 1 d . . . . .
H1D H 0.708771 0.584502 0.538404 0.444 Uiso 1 1 calc R U . . .
H1E H 0.646963 0.618680 0.495151 0.444 Uiso 1 1 calc R U . . .
C72 C 1.232(3) 0.3912(19) 0.7610(17) 0.125(7) Uani 0.387(12) 1 d . U P D 1
H72A H 1.229733 0.364416 0.732571 0.187 Uiso 0.387(12) 1 calc R U P D 1
H72B H 1.320541 0.391834 0.776402 0.187 Uiso 0.387(12) 1 calc R U P D 1
H72C H 1.209856 0.427832 0.747610 0.187 Uiso 0.387(12) 1 calc R U P D 1
C69 C 1.089(3) 0.3342(11) 0.8859(9) 0.137(8) Uani 0.613(12) 1 d D U P D 2
H69A H 1.129230 0.297170 0.883852 0.165 Uiso 0.613(12) 1 calc R U P D 2
H69B H 1.141646 0.356696 0.910338 0.165 Uiso 0.613(12) 1 calc R U P D 2
C70 C 0.946(3) 0.3293(12) 0.9059(12) 0.190(12) Uani 0.613(12) 1 d D . P D 2
H70A H 0.891214 0.310169 0.879509 0.228 Uiso 0.613(12) 1 calc R U P D 2
H70B H 0.908357 0.366759 0.910531 0.228 Uiso 0.613(12) 1 calc R U P D 2
C71 C 0.935(5) 0.2957(14) 0.9611(14) 0.256(18) Uani 0.613(12) 1 d D . P D 2
H71A H 0.985878 0.261040 0.958106 0.307 Uiso 0.613(12) 1 calc R U P D 2
H71B H 0.976610 0.318150 0.988613 0.307 Uiso 0.613(12) 1 calc R U P D 2
N3 N 0.800(5) 0.282(3) 0.9772(17) 0.44(4) Uani 0.613(12) 1 d D . P D 2
H3C H 0.732175 0.292049 0.957756 0.524 Uiso 0.613(12) 1 calc R U P D 2
H3D H 0.786222 0.264242 1.006308 0.524 Uiso 0.613(12) 1 calc R U P D 2
N2 N 1.175(14) 0.277(4) 1.011(2) 0.54(9) Uani 0.387(12) 1 d D . P D 1
H2C H 1.179714 0.308667 1.026942 0.650 Uiso 0.387(12) 1 calc R U P D 1
H2D H 1.170466 0.246030 1.028741 0.650 Uiso 0.387(12) 1 calc R U P D 1
C75 C 1.175(10) 0.275(2) 0.9546(18) 0.32(5) Uani 0.387(12) 1 d D . P D 1
H75A H 1.093779 0.252332 0.949901 0.380 Uiso 0.387(12) 1 calc R U P D 1
H75B H 1.248003 0.248404 0.949837 0.380 Uiso 0.387(12) 1 calc R U P D 1
C74 C 1.178(7) 0.302(2) 0.8995(16) 0.216(18) Uani 0.387(12) 1 d D U P D 1
H74A H 1.224109 0.270778 0.882707 0.259 Uiso 0.387(12) 1 calc R U P D 1
H74B H 1.083692 0.295122 0.891816 0.259 Uiso 0.387(12) 1 calc R U P D 1
C73 C 1.199(3) 0.3425(12) 0.8535(13) 0.111(9) Uani 0.387(12) 1 d D . P D 1
H73A H 1.261151 0.323609 0.829578 0.133 Uiso 0.387(12) 1 calc R U P D 1
H73B H 1.249162 0.374155 0.868018 0.133 Uiso 0.387(12) 1 calc R U P D 1
C68 C 1.259(2) 0.3641(11) 0.7909(11) 0.125(7) Uani 0.613(12) 1 d . U P D 2
H68A H 1.289190 0.325743 0.791437 0.187 Uiso 0.613(12) 1 calc R U P D 2
H68B H 1.319092 0.386898 0.811419 0.187 Uiso 0.613(12) 1 calc R U P D 2
H68C H 1.257014 0.377422 0.755057 0.187 Uiso 0.613(12) 1 calc R U P D 2
C46 C 0.533(3) 0.2666(8) 0.7985(10) 0.039(5) Uani 0.57(7) 1 d G U P A 3
C51 C 0.553(3) 0.2599(14) 0.8514(10) 0.103(12) Uani 0.57(7) 1 d G U P A 3
H51 H 0.611987 0.283902 0.869290 0.124 Uiso 0.57(7) 1 calc R U P A 3
C50 C 0.488(4) 0.2181(17) 0.8780(11) 0.181(18) Uani 0.57(7) 1 d G U P A 3
H50 H 0.502552 0.213536 0.914142 0.217 Uiso 0.57(7) 1 calc R U P A 3
C49 C 0.403(3) 0.1830(12) 0.8518(13) 0.103(10) Uani 0.57(7) 1 d G U P A 3
H49 H 0.358158 0.154435 0.870002 0.123 Uiso 0.57(7) 1 calc R U P A 3
C48 C 0.382(2) 0.1897(9) 0.7989(12) 0.056(7) Uani 0.57(7) 1 d G U P A 3
H48 H 0.323198 0.165699 0.781010 0.067 Uiso 0.57(7) 1 calc R U P A 3
C47 C 0.447(2) 0.2315(9) 0.7723(9) 0.045(5) Uani 0.57(7) 1 d G U P A 3
H47 H 0.432632 0.236065 0.736157 0.054 Uiso 0.57(7) 1 calc R U P A 3

loop_
_atom_site_aniso_label
_atom_site_aniso_U_11
_atom_site_aniso_U_22
_atom_site_aniso_U_33
_atom_site_aniso_U_23
_atom_site_aniso_U_13
_atom_site_aniso_U_12
Si9 0.0324(11) 0.0441(11) 0.0507(12) -0.0103(10) -0.0025(10) -0.0020(9)
Si7 0.0365(11) 0.0430(11) 0.0493(12) -0.0082(10) 0.0047(10) -0.0041(9)
Si6 0.0345(11) 0.0424(11) 0.0652(15) -0.0128(11) 0.0006(11) 0.0009(10)
Si10 0.0359(12) 0.0444(11) 0.0542(13) -0.0090(10) 0.0036(11) -0.0024(9)
Si2 0.0431(12) 0.0391(11) 0.0639(14) -0.0141(10) 0.0030(11) 0.0021(10)
Si3 0.0485(13) 0.0487(12) 0.0512(13) -0.0131(11) -0.0003(12) -0.0030(10)
Si8 0.0431(12) 0.0469(12) 0.0615(14) -0.0120(11) 0.0033(11) 0.0035(11)
Si4 0.0529(13) 0.0500(13) 0.0631(14) -0.0159(12) -0.0111(12) -0.0028(11)
Si1 0.091(2) 0.0556(15) 0.122(3) -0.0334(17) -0.055(2) 0.0232(15)
Si5 0.108(3) 0.0678(18) 0.124(3) -0.0339(19) -0.063(2) 0.0205(18)
O6 0.053(3) 0.039(3) 0.050(3) -0.006(2) -0.001(3) -0.001(3)
O7 0.039(3) 0.064(3) 0.051(3) -0.010(3) 0.000(3) -0.007(3)
O13 0.063(4) 0.045(3) 0.070(4) -0.017(3) -0.004(3) 0.009(3)
O12 0.045(3) 0.051(3) 0.084(4) -0.018(3) 0.005(3) 0.002(3)
O14 0.057(3) 0.046(3) 0.062(3) -0.010(3) 0.005(3) 0.003(3)
O9 0.037(3) 0.049(3) 0.082(4) -0.004(3) -0.001(3) 0.001(3)
O8 0.038(3) 0.071(4) 0.062(3) 0.004(3) -0.006(3) -0.014(3)
O2 0.045(3) 0.051(3) 0.086(4) -0.026(3) -0.011(3) 0.007(3)
O4 0.050(3) 0.057(3) 0.089(4) -0.018(3) 0.016(3) 0.004(3)
O10 0.061(4) 0.085(4) 0.061(4) -0.007(3) -0.006(3) -0.017(3)
O3 0.050(3) 0.048(3) 0.071(3) -0.005(3) -0.001(3) 0.002(3)
O5 0.064(4) 0.073(4) 0.064(4) -0.004(3) -0.018(3) -0.018(3)
O22 0.075(4) 0.045(3) 0.068(4) -0.015(3) -0.014(3) 0.002(3)
O11 0.083(5) 0.055(3) 0.097(5) -0.037(4) -0.016(4) 0.011(3)
C11 0.053(4) 0.037(4) 0.041(4) 0.000(3) -0.001(3) 0.007(3)
C12 0.069(6) 0.060(5) 0.043(4) -0.006(4) 0.004(4) 0.013(4)
C13 0.129(8) 0.077(6) 0.042(5) -0.011(4) 0.017(6) 0.016(6)
C14 0.152(9) 0.044(5) 0.044(5) -0.003(4) -0.014(6) -0.012(6)
C15 0.118(8) 0.073(6) 0.059(5) -0.011(5) -0.016(5) -0.044(6)
C16 0.065(5) 0.062(5) 0.059(5) -0.018(4) -0.002(4) -0.016(4)
C5 0.038(4) 0.045(4) 0.052(5) -0.014(4) 0.009(4) -0.008(4)
C62 0.048(5) 0.034(4) 0.065(5) -0.008(4) -0.008(4) 0.003(4)
C67 0.085(7) 0.056(5) 0.061(5) -0.001(5) -0.008(5) -0.022(5)
C66 0.085(7) 0.068(6) 0.058(5) -0.013(5) -0.004(5) -0.012(6)
C65 0.098(8) 0.055(5) 0.067(6) -0.014(5) -0.015(6) -0.001(6)
C64 0.062(6) 0.065(6) 0.097(7) -0.020(5) -0.021(6) -0.015(5)
C63 0.044(5) 0.064(5) 0.088(7) -0.022(5) -0.010(5) 0.003(4)
C17 0.053(5) 0.066(5) 0.069(5) -0.015(4) 0.010(4) -0.011(4)
C18 0.124(9) 0.056(5) 0.120(7) -0.008(5) 0.075(7) 0.009(5)
C19 0.170(13) 0.084(8) 0.144(9) -0.011(6) 0.113(9) -0.005(7)
C20 0.142(11) 0.166(12) 0.087(7) -0.026(6) 0.049(8) -0.013(8)
C21 0.102(9) 0.213(12) 0.066(6) 0.015(7) 0.021(6) 0.005(8)
C23 0.083(7) 0.166(10) 0.061(5) 0.015(6) 0.007(5) 0.023(7)
C24 0.036(4) 0.039(4) 0.064(5) -0.005(4) 0.007(4) -0.005(3)
C9 0.075(7) 0.056(5) 0.074(6) -0.030(5) 0.003(5) -0.012(5)
C25 0.065(6) 0.037(4) 0.058(5) -0.002(4) 0.004(5) -0.005(4)
C10 0.057(5) 0.054(5) 0.064(5) -0.012(4) 0.002(5) -0.007(4)
C7 0.065(6) 0.080(7) 0.103(8) -0.039(6) 0.001(6) 0.025(5)
C40 0.060(18) 0.09(2) 0.064(18) 0.001(13) 0.023(13) 0.009(13)
C45 0.14(3) 0.064(17) 0.09(2) 0.011(17) -0.01(2) -0.037(18)
C44 0.30(4) 0.16(3) 0.10(3) 0.07(2) -0.08(3) -0.15(3)
C43 0.17(3) 0.08(2) 0.10(3) 0.03(2) -0.03(2) -0.07(2)
C42 0.092(19) 0.064(17) 0.10(2) 0.030(18) 0.007(16) 0.006(14)
C41 0.12(2) 0.06(2) 0.11(2) 0.022(16) -0.010(17) -0.027(17)
C29 0.046(5) 0.073(6) 0.083(6) -0.036(5) -0.004(5) 0.005(5)
C6 0.049(5) 0.071(6) 0.082(6) -0.035(5) -0.001(5) 0.014(5)
C8 0.081(7) 0.051(5) 0.081(7) -0.028(5) 0.017(6) -0.004(5)
C26 0.090(8) 0.053(5) 0.049(5) -0.007(4) 0.020(5) -0.011(5)
C27 0.068(6) 0.051(5) 0.075(6) -0.019(5) 0.026(5) 0.001(5)
C28 0.044(5) 0.082(7) 0.119(9) -0.039(7) 0.009(6) 0.013(5)
C52 0.082(6) 0.086(6) 0.061(5) -0.014(4) 0.013(4) 0.012(5)
C53 0.088(6) 0.093(7) 0.075(5) -0.009(5) 0.026(5) 0.016(5)
C54 0.15(3) 0.15(4) 0.083(10) -0.006(18) 0.048(15) 0.07(3)
C55 0.15(3) 0.18(4) 0.074(12) -0.01(2) 0.045(17) 0.05(3)
C56 0.15(3) 0.18(4) 0.070(10) 0.04(2) 0.052(18) 0.05(3)
C57 0.09(2) 0.17(4) 0.061(11) 0.017(18) 0.025(12) 0.02(3)
C58 0.094(9) 0.104(11) 0.078(7) -0.012(6) 0.030(7) 0.005(8)
C59 0.118(12) 0.115(13) 0.077(8) -0.005(7) 0.031(8) 0.010(10)
C60 0.139(13) 0.139(16) 0.085(9) 0.016(9) 0.039(9) 0.033(11)
C61 0.108(10) 0.113(11) 0.072(7) 0.004(6) 0.019(6) 0.024(9)
C30 0.051(5) 0.038(4) 0.079(4) -0.009(4) 0.002(4) 0.004(3)
C36 0.13(4) 0.078(19) 0.084(6) -0.014(9) 0.025(12) -0.04(3)
C37 0.25(5) 0.130(19) 0.111(11) -0.009(10) 0.045(15) -0.11(3)
C33 0.129(10) 0.084(7) 0.129(7) 0.004(6) 0.019(7) -0.047(7)
C38 0.08(4) 0.047(16) 0.123(8) 0.001(10) -0.003(14) -0.01(2)
C39 0.04(4) 0.030(14) 0.092(9) -0.008(8) -0.007(12) 0.01(2)
C31 0.147(13) 0.087(9) 0.080(5) 0.004(6) -0.010(7) -0.058(9)
C32 0.25(2) 0.128(12) 0.096(8) 0.010(8) 0.006(9) -0.110(13)
C34 0.081(10) 0.056(6) 0.124(7) -0.022(6) 0.014(7) -0.022(7)
C35 0.061(10) 0.054(6) 0.094(6) -0.014(5) -0.001(5) -0.007(6)
C2 0.246(16) 0.168(15) 0.201(14) -0.028(12) -0.107(11) 0.021(16)
C3 0.263(17) 0.147(14) 0.190(15) -0.070(9) -0.060(13) 0.030(15)
C1 0.068(9) 0.149(14) 0.45(3) -0.103(15) 0.013(13) 0.042(9)
C4 0.37(3) 0.133(17) 0.28(2) -0.014(14) -0.04(2) 0.01(2)
N1 0.42(3) 0.51(4) 0.183(19) 0.00(2) 0.02(2) -0.05(3)
C72 0.053(9) 0.14(2) 0.185(18) -0.006(12) -0.033(11) -0.013(10)
C69 0.20(2) 0.117(17) 0.094(14) -0.016(12) -0.053(11) 0.005(18)
C70 0.26(3) 0.12(2) 0.20(2) -0.029(15) 0.055(19) 0.02(2)
C71 0.41(4) 0.13(3) 0.22(3) -0.004(19) 0.10(3) 0.01(3)
N3 0.41(5) 0.60(10) 0.30(5) 0.22(6) 0.10(4) 0.01(4)
N2 1.0(3) 0.44(12) 0.22(3) 0.13(5) 0.08(5) 0.24(15)
C75 0.56(13) 0.17(5) 0.23(3) 0.06(3) 0.03(4) 0.20(6)
C74 0.31(4) 0.16(3) 0.18(2) 0.01(2) -0.09(3) -0.01(3)
C73 0.117(16) 0.088(18) 0.128(17) -0.045(14) -0.075(15) 0.054(17)
C68 0.053(9) 0.14(2) 0.185(18) -0.006(12) -0.033(11) -0.013(10)
C46 0.030(9) 0.033(8) 0.053(11) -0.001(6) 0.016(8) 0.003(6)
C51 0.16(2) 0.10(2) 0.055(12) 0.011(11) 0.005(13) -0.056(19)
C50 0.30(4) 0.16(3) 0.077(18) 0.042(18) -0.03(2) -0.15(3)
C49 0.14(2) 0.076(14) 0.088(18) 0.024(14) 0.007(16) -0.048(14)
C48 0.058(11) 0.028(8) 0.082(17) 0.023(10) 0.005(10) -0.012(7)
C47 0.046(9) 0.030(9) 0.060(10) 0.008(8) 0.007(8) -0.013(7)

loop_
_atom_type_symbol
_atom_type_description
_atom_type_scat_dispersion_real
_atom_type_scat_dispersion_imag
_atom_type_scat_source
C C 0.0033 0.0016 'International Tables Vol C Tables 4.2.6.8 and 6.1.1.4'
H H 0.0000 0.0000 'International Tables Vol C Tables 4.2.6.8 and 6.1.1.4'
N N 0.0061 0.0033 'International Tables Vol C Tables 4.2.6.8 and 6.1.1.4'
O O 0.0106 0.0060 'International Tables Vol C Tables 4.2.6.8 and 6.1.1.4'
Si Si 0.0817 0.0704 'International Tables Vol C Tables 4.2.6.8 and 6.1.1.4'

loop_
_geom_angle_atom_site_label_1
_geom_angle_atom_site_label_2
_geom_angle_atom_site_label_3
_geom_angle
_geom_angle_site_symmetry_1
_geom_angle_site_symmetry_3
_geom_angle_publ_flag
O7 Si9 C11 109.4(3) . . ?
O8 Si9 O7 110.1(3) . . ?
O8 Si9 C11 109.3(3) . . ?
O2 Si9 O7 108.5(3) . . ?
O2 Si9 O8 110.3(3) . . ?
O2 Si9 C11 109.3(3) . . ?
O6 Si7 O7 109.5(3) . . ?
O6 Si7 O12 108.2(3) . . ?
O6 Si7 C40 115.7(15) . . ?
O6 Si7 C46 107.9(8) . . ?
O7 Si7 C40 108.0(16) . . ?
O7 Si7 C46 110.6(8) . . ?
O12 Si7 O7 108.6(3) . . ?
O12 Si7 C40 106.5(16) . . ?
O12 Si7 C46 112.0(8) . . ?
O13 Si6 O12 110.4(3) . . ?
O13 Si6 O9 108.8(3) . . ?
O13 Si6 C24 110.9(3) . . ?
O12 Si6 O9 108.8(3) . . ?
O12 Si6 C24 107.6(3) . . ?
O9 Si6 C24 110.3(3) . . ?
O14 Si10 O9 108.8(3) . . ?
O14 Si10 O8 109.0(3) . . ?
O14 Si10 C17 109.3(3) . . ?
O9 Si10 O8 110.2(3) . . ?
O9 Si10 C17 111.1(3) . . ?
O8 Si10 C17 108.4(3) . . ?
O4 Si2 O3 108.6(3) . . ?
O4 Si2 C5 107.8(3) . . ?
O3 Si2 C5 110.6(3) . . ?
O22 Si2 O4 110.3(4) . . ?
O22 Si2 O3 109.4(3) . . ?
O22 Si2 C5 110.1(3) . . ?
O6 Si3 O3 109.2(3) . . ?
O6 Si3 O5 108.4(3) . . ?
O6 Si3 C52 110.0(4) . . ?
O3 Si3 O5 109.4(3) . . ?
O3 Si3 C52 110.3(4) . . ?
O5 Si3 C52 109.5(4) . . ?
O14 Si8 O4 108.8(3) . . ?
O14 Si8 C30 108.4(3) . . ?
O4 Si8 C30 110.5(3) . . ?
O10 Si8 O14 110.4(3) . . ?
O10 Si8 O4 109.0(3) . . ?
O10 Si8 C30 109.7(4) . . ?
O10 Si4 C62 110.0(3) . . ?
O5 Si4 O10 109.1(3) . . ?
O5 Si4 C62 107.3(3) . . ?
O11 Si4 O10 109.3(4) . . ?
O11 Si4 O5 111.2(4) . . ?
O11 Si4 C62 110.0(3) . . ?
O2 Si1 C2 117.2(8) . . ?
O2 Si1 C1 108.5(6) . . ?
O22 Si1 O2 111.6(3) . . ?
O22 Si1 C2 112.5(7) . . ?
O22 Si1 C1 107.2(7) . . ?
C2 Si1 C1 98.6(11) . . ?
O13 Si5 C72 97.5(11) . . ?
O13 Si5 C69 106.3(8) . . ?
O13 Si5 C68 106.1(8) . . ?
O11 Si5 O13 111.4(4) . . ?
O11 Si5 C72 96.2(13) . . ?
O11 Si5 C69 106.0(9) . . ?
O11 Si5 C68 117.1(9) . . ?
C73 Si5 O13 121.5(12) . . ?
C73 Si5 O11 124.7(12) . . ?
C73 Si5 C72 91.8(17) . . ?
C68 Si5 C69 109.5(12) . . ?
Si3 O6 Si7 157.3(4) . . ?
Si9 O7 Si7 144.3(4) . . ?
Si5 O13 Si6 149.3(4) . . ?
Si6 O12 Si7 145.0(4) . . ?
Si10 O14 Si8 160.7(4) . . ?
Si10 O9 Si6 150.1(4) . . ?
Si9 O8 Si10 163.9(4) . . ?
Si9 O2 Si1 155.6(4) . . ?
Si8 O4 Si2 149.5(4) . . ?
Si8 O10 Si4 149.8(4) . . ?
Si3 O3 Si2 150.5(4) . . ?
Si4 O5 Si3 156.9(4) . . ?
Si1 O22 Si2 153.7(4) . . ?
Si5 O11 Si4 163.4(5) . . ?
C12 C11 Si9 121.2(3) . . ?
C12 C11 C16 120.0 . . ?
C16 C11 Si9 118.8(3) . . ?
C11 C12 H12 120.0 . . ?
C13 C12 C11 120.0 . . ?
C13 C12 H12 120.0 . . ?
C12 C13 H13 120.0 . . ?
C12 C13 C14 120.0 . . ?
C14 C13 H13 120.0 . . ?
C13 C14 H14 120.0 . . ?
C13 C14 C15 120.0 . . ?
C15 C14 H14 120.0 . . ?
C14 C15 H15 120.0 . . ?
C16 C15 C14 120.0 . . ?
C16 C15 H15 120.0 . . ?
C11 C16 H16 120.0 . . ?
C15 C16 C11 120.0 . . ?
C15 C16 H16 120.0 . . ?
C10 C5 Si2 119.5(6) . . ?
C6 C5 Si2 122.0(6) . . ?
C6 C5 C10 118.4(7) . . ?
C67 C62 Si4 120.2(3) . . ?
C67 C62 C63 120.0 . . ?
C63 C62 Si4 119.8(3) . . ?
C62 C67 H67 120.0 . . ?
C62 C67 C66 120.0 . . ?
C66 C67 H67 120.0 . . ?
C67 C66 H66 120.0 . . ?
C65 C66 C67 120.0 . . ?
C65 C66 H66 120.0 . . ?
C66 C65 H65 120.0 . . ?
C64 C65 C66 120.0 . . ?
C64 C65 H65 120.0 . . ?
C65 C64 H64 120.0 . . ?
C63 C64 C65 120.0 . . ?
C63 C64 H64 120.0 . . ?
C62 C63 H63 120.0 . . ?
C64 C63 C62 120.0 . . ?
C64 C63 H63 120.0 . . ?
C18 C17 Si10 121.3(4) . . ?
C18 C17 C23 120.0 . . ?
C23 C17 Si10 118.7(4) . . ?
C17 C18 H18 120.0 . . ?
C17 C18 C19 120.0 . . ?
C19 C18 H18 120.0 . . ?
C18 C19 H19 120.0 . . ?
C18 C19 C20 120.0 . . ?
C20 C19 H19 120.0 . . ?
C19 C20 H20 120.0 . . ?
C21 C20 C19 120.0 . . ?
C21 C20 H20 120.0 . . ?
C20 C21 H21 120.0 . . ?
C20 C21 C23 120.0 . . ?
C23 C21 H21 120.0 . . ?
C17 C23 H23 120.0 . . ?
C21 C23 C17 120.0 . . ?
C21 C23 H23 120.0 . . ?
C25 C24 Si6 120.5(6) . . ?
C25 C24 C29 117.4(8) . . ?
C29 C24 Si6 122.2(6) . . ?
C10 C9 H9 119.8 . . ?
C8 C9 H9 119.8 . . ?
C8 C9 C10 120.5(9) . . ?
C24 C25 H25 119.1 . . ?
C24 C25 C26 121.9(9) . . ?
C26 C25 H25 119.1 . . ?
C5 C10 C9 119.7(9) . . ?
C5 C10 H10 120.2 . . ?
C9 C10 H10 120.2 . . ?
C6 C7 H7 120.0 . . ?
C8 C7 H7 120.0 . . ?
C8 C7 C6 120.1(9) . . ?
C45 C40 Si7 120(2) . . ?
C45 C40 C41 120.0 . . ?
C41 C40 Si7 120(2) . . ?
C40 C45 H45 120.0 . . ?
C44 C45 C40 120.0 . . ?
C44 C45 H45 120.0 . . ?
C45 C44 H44 120.0 . . ?
C45 C44 C43 120.0 . . ?
C43 C44 H44 120.0 . . ?
C44 C43 H43 120.0 . . ?
C42 C43 C44 120.00(5) . . ?
C42 C43 H43 120.0 . . ?
C43 C42 H42 120.0 . . ?
C43 C42 C41 120.0 . . ?
C41 C42 H42 120.0 . . ?
C40 C41 H41 120.0 . . ?
C42 C41 C40 120.0 . . ?
C42 C41 H41 120.0 . . ?
C24 C29 H29 119.5 . . ?
C24 C29 C28 121.1(9) . . ?
C28 C29 H29 119.5 . . ?
C5 C6 C7 121.4(9) . . ?
C5 C6 H6 119.3 . . ?
C7 C6 H6 119.3 . . ?
C9 C8 C7 119.9(9) . . ?
C9 C8 H8 120.1 . . ?
C7 C8 H8 120.1 . . ?
C25 C26 H26 120.0 . . ?
C27 C26 C25 120.0(9) . . ?
C27 C26 H26 120.0 . . ?
C26 C27 H27 120.2 . . ?
C26 C27 C28 119.6(8) . . ?
C28 C27 H27 120.2 . . ?
C29 C28 H28 120.0 . . ?
C27 C28 C29 120.1(9) . . ?
C27 C28 H28 120.0 . . ?
C53 C52 Si3 124.6(7) . . ?
C53 C52 C57 120.0 . . ?
C53 C52 C61 113.9(12) . . ?
C57 C52 Si3 113.6(8) . . ?
C61 C52 Si3 120.4(9) . . ?
C52 C53 H53 120.0 . . ?
C52 C53 H53A 118.7 . . ?
C52 C53 C58 122.6(13) . . ?
C54 C53 C52 120.0 . . ?
C54 C53 H53 120.0 . . ?
C58 C53 H53A 118.7 . . ?
C53 C54 H54 120.0 . . ?
C53 C54 C55 120.0 . . ?
C55 C54 H54 120.0 . . ?
C54 C55 H55 120.0 . . ?
C56 C55 C54 120.0 . . ?
C56 C55 H55 120.0 . . ?
C55 C56 H56 120.0 . . ?
C55 C56 C57 120.0 . . ?
C57 C56 H56 120.0 . . ?
C52 C57 H57 120.0 . . ?
C56 C57 C52 120.0 . . ?
C56 C57 H57 120.0 . . ?
C53 C58 H58 119.7 . . ?
C59 C58 C53 120.5(17) . . ?
C59 C58 H58 119.7 . . ?
C58 C59 H59 118.9 . . ?
C58 C59 C60 122.2(17) . . ?
C60 C59 H59 118.9 . . ?
C59 C60 H60 122.3 . . ?
C59 C60 C61 115.4(19) . . ?
C61 C60 H60 122.3 . . ?
C52 C61 H61 117.5 . . ?
C60 C61 C52 125.1(17) . . ?
C60 C61 H61 117.5 . . ?
C36 C30 Si8 118.3(5) . . ?
C36 C30 C39 120.0 . . ?
C39 C30 Si8 121.7(6) . . ?
C31 C30 Si8 120.8(8) . . ?
C35 C30 Si8 123.8(8) . . ?
C35 C30 C31 115.4(9) . . ?
C30 C36 H36 120.0 . . ?
C30 C36 C37 120.0 . . ?
C37 C36 H36 120.0 . . ?
C36 C37 H37 120.0 . . ?
C33 C37 C36 120.0 . . ?
C33 C37 H37 120.0 . . ?
C37 C33 H33 120.0 . . ?
C37 C33 C38 120.00(5) . . ?
C38 C33 H33 120.0 . . ?
C32 C33 H33A 119.2 . . ?
C34 C33 H33A 119.2 . . ?
C34 C33 C32 121.5(10) . . ?
C33 C38 H38 120.0 . . ?
C39 C38 C33 120.0 . . ?
C39 C38 H38 120.0 . . ?
C30 C39 H39 120.0 . . ?
C38 C39 C30 120.0 . . ?
C38 C39 H39 120.0 . . ?
C30 C31 H31 119.5 . . ?
C32 C31 C30 120.9(12) . . ?
C32 C31 H31 119.5 . . ?
C33 C32 C31 119.8(13) . . ?
C33 C32 H32 120.1 . . ?
C31 C32 H32 120.1 . . ?
C33 C34 H34 120.3 . . ?
C33 C34 C35 119.4(11) . . ?
C35 C34 H34 120.3 . . ?
C30 C35 H35 118.5 . . ?
C34 C35 C30 122.9(12) . . ?
C34 C35 H35 118.5 . . ?
Si1 C2 H2A 112.0 . . ?
Si1 C2 H2B 112.0 . . ?
H2A C2 H2B 109.7 . . ?
C3 C2 Si1 98.7(13) . . ?
C3 C2 H2A 112.0 . . ?
C3 C2 H2B 112.0 . . ?
C2 C3 H3A 112.2 . . ?
C2 C3 H3B 112.2 . . ?
C2 C3 C4 98.0(19) . . ?
H3A C3 H3B 109.8 . . ?
C4 C3 H3A 112.2 . . ?
C4 C3 H3B 112.2 . . ?
Si1 C1 H1A 109.5 . . ?
Si1 C1 H1B 109.5 . . ?
Si1 C1 H1C 109.5 . . ?
H1A C1 H1B 109.5 . . ?
H1A C1 H1C 109.5 . . ?
H1B C1 H1C 109.5 . . ?
C3 C4 H4A 110.1 . . ?
C3 C4 H4B 110.1 . . ?
H4A C4 H4B 108.5 . . ?
N1 C4 C3 108(3) . . ?
N1 C4 H4A 110.1 . . ?
N1 C4 H4B 110.1 . . ?
C4 N1 H1D 120.0 . . ?
C4 N1 H1E 120.0 . . ?
H1D N1 H1E 120.0 . . ?
Si5 C72 H72A 109.5 . . ?
Si5 C72 H72B 109.5 . . ?
Si5 C72 H72C 109.5 . . ?
H72A C72 H72B 109.5 . . ?
H72A C72 H72C 109.5 . . ?
H72B C72 H72C 109.5 . . ?
Si5 C69 H69A 109.7 . . ?
Si5 C69 H69B 109.7 . . ?
H69A C69 H69B 108.2 . . ?
C70 C69 Si5 110.0(19) . . ?
C70 C69 H69A 109.7 . . ?
C70 C69 H69B 109.7 . . ?
C69 C70 H70A 109.0 . . ?
C69 C70 H70B 109.0 . . ?
C69 C70 C71 113(3) . . ?
H70A C70 H70B 107.8 . . ?
C71 C70 H70A 109.0 . . ?
C71 C70 H70B 109.0 . . ?
C70 C71 H71A 108.6 . . ?
C70 C71 H71B 108.6 . . ?
H71A C71 H71B 107.5 . . ?
N3 C71 C70 115(4) . . ?
N3 C71 H71A 108.6 . . ?
N3 C71 H71B 108.6 . . ?
C71 N3 H3C 120.0 . . ?
C71 N3 H3D 120.0 . . ?
H3C N3 H3D 120.0 . . ?
H2C N2 H2D 120.0 . . ?
C75 N2 H2C 120.0 . . ?
C75 N2 H2D 120.0 . . ?
N2 C75 H75A 98.2 . . ?
N2 C75 H75B 98.2 . . ?
N2 C75 C74 153(6) . . ?
H75A C75 H75B 103.8 . . ?
C74 C75 H75A 98.2 . . ?
C74 C75 H75B 98.2 . . ?
C75 C74 H74A 95.0 . . ?
C75 C74 H74B 95.0 . . ?
H74A C74 H74B 103.2 . . ?
C73 C74 C75 164(5) . . ?
C73 C74 H74A 95.0 . . ?
C73 C74 H74B 95.0 . . ?
Si5 C73 H73A 105.7 . . ?
Si5 C73 H73B 105.7 . . ?
C74 C73 Si5 127(4) . . ?
C74 C73 H73A 105.7 . . ?
C74 C73 H73B 105.7 . . ?
H73A C73 H73B 106.1 . . ?
Si5 C68 H68A 109.5 . . ?
Si5 C68 H68B 109.5 . . ?
Si5 C68 H68C 109.5 . . ?
H68A C68 H68B 109.5 . . ?
H68A C68 H68C 109.5 . . ?
H68B C68 H68C 109.5 . . ?
C51 C46 Si7 118.7(11) . . ?
C51 C46 C47 120.0 . . ?
C47 C46 Si7 121.3(11) . . ?
C46 C51 H51 120.0 . . ?
C46 C51 C50 120.0 . . ?
C50 C51 H51 120.0 . . ?
C51 C50 H50 120.0 . . ?
C49 C50 C51 120.0 . . ?
C49 C50 H50 120.0 . . ?
C50 C49 H49 120.0 . . ?
C50 C49 C48 120.0 . . ?
C48 C49 H49 120.0 . . ?
C49 C48 H48 120.0 . . ?
C47 C48 C49 120.0 . . ?
C47 C48 H48 120.0 . . ?
C46 C47 H47 120.0 . . ?
C48 C47 C46 120.0 . . ?
C48 C47 H47 120.0 . . ?

loop_
_geom_bond_atom_site_label_1
_geom_bond_atom_site_label_2
_geom_bond_distance
_geom_bond_site_symmetry_2
_geom_bond_publ_flag
Si9 O7 1.617(6) . ?
Si9 O8 1.598(5) . ?
Si9 O2 1.595(5) . ?
Si9 C11 1.857(4) . ?
Si7 O6 1.611(5) . ?
Si7 O7 1.618(6) . ?
Si7 O12 1.616(6) . ?
Si7 C40 1.72(3) . ?
Si7 C46 1.907(18) . ?
Si6 O13 1.601(6) . ?
Si6 O12 1.614(6) . ?
Si6 O9 1.620(6) . ?
Si6 C24 1.834(8) . ?
Si10 O14 1.595(5) . ?
Si10 O9 1.611(6) . ?
Si10 O8 1.618(5) . ?
Si10 C17 1.852(5) . ?
Si2 O4 1.617(6) . ?
Si2 O3 1.620(6) . ?
Si2 O22 1.606(6) . ?
Si2 C5 1.847(8) . ?
Si3 O6 1.600(5) . ?
Si3 O3 1.610(6) . ?
Si3 O5 1.611(6) . ?
Si3 C52 1.815(8) . ?
Si8 O14 1.603(5) . ?
Si8 O4 1.614(6) . ?
Si8 O10 1.599(6) . ?
Si8 C30 1.828(7) . ?
Si4 O10 1.612(6) . ?
Si4 O5 1.611(6) . ?
Si4 O11 1.597(6) . ?
Si4 C62 1.855(4) . ?
Si1 O2 1.603(6) . ?
Si1 O22 1.594(6) . ?
Si1 C2 1.80(2) . ?
Si1 C1 1.805(15) . ?
Si5 O13 1.598(6) . ?
Si5 O11 1.578(6) . ?
Si5 C72 2.14(4) . ?
Si5 C69 1.92(2) . ?
Si5 C73 1.55(3) . ?
Si5 C68 1.85(2) . ?
C11 C12 1.3900 . ?
C11 C16 1.3900 . ?
C12 H12 0.9500 . ?
C12 C13 1.3900 . ?
C13 H13 0.9500 . ?
C13 C14 1.3900 . ?
C14 H14 0.9500 . ?
C14 C15 1.3900 . ?
C15 H15 0.9500 . ?
C15 C16 1.3900 . ?
C16 H16 0.9500 . ?
C5 C10 1.374(11) . ?
C5 C6 1.370(11) . ?
C62 C67 1.3900 . ?
C62 C63 1.3900 . ?
C67 H67 0.9500 . ?
C67 C66 1.3900 . ?
C66 H66 0.9500 . ?
C66 C65 1.3900 . ?
C65 H65 0.9500 . ?
C65 C64 1.3900 . ?
C64 H64 0.9500 . ?
C64 C63 1.3900 . ?
C63 H63 0.9500 . ?
C17 C18 1.3900 . ?
C17 C23 1.3900 . ?
C18 H18 0.9500 . ?
C18 C19 1.3900 . ?
C19 H19 0.9500 . ?
C19 C20 1.3900 . ?
C20 H20 0.9500 . ?
C20 C21 1.3900 . ?
C21 H21 0.9500 . ?
C21 C23 1.3900 . ?
C23 H23 0.9500 . ?
C24 C25 1.375(11) . ?
C24 C29 1.388(11) . ?
C9 H9 0.9500 . ?
C9 C10 1.424(11) . ?
C9 C8 1.351(13) . ?
C25 H25 0.9500 . ?
C25 C26 1.389(11) . ?
C10 H10 0.9500 . ?
C7 H7 0.9500 . ?
C7 C6 1.394(11) . ?
C7 C8 1.359(13) . ?
C40 C45 1.3900 . ?
C40 C41 1.3900 . ?
C45 H45 0.9500 . ?
C45 C44 1.3900 . ?
C44 H44 0.9500 . ?
C44 C43 1.3900 . ?
C43 H43 0.9500 . ?
C43 C42 1.3900 . ?
C42 H42 0.9500 . ?
C42 C41 1.3900 . ?
C41 H41 0.9500 . ?
C29 H29 0.9500 . ?
C29 C28 1.389(12) . ?
C6 H6 0.9500 . ?
C8 H8 0.9500 . ?
C26 H26 0.9500 . ?
C26 C27 1.363(12) . ?
C27 H27 0.9500 . ?
C27 C28 1.377(13) . ?
C28 H28 0.9500 . ?
C52 C53 1.3900 . ?
C52 C57 1.3900 . ?
C52 C61 1.42(2) . ?
C53 H53 0.9500 . ?
C53 H53A 0.9500 . ?
C53 C54 1.3900 . ?
C53 C58 1.394(19) . ?
C54 H54 0.9500 . ?
C54 C55 1.3900 . ?
C55 H55 0.9500 . ?
C55 C56 1.3900 . ?
C56 H56 0.9500 . ?
C56 C57 1.3900 . ?
C57 H57 0.9500 . ?
C58 H58 0.9500 . ?
C58 C59 1.36(2) . ?
C59 H59 0.9500 . ?
C59 C60 1.39(2) . ?
C60 H60 0.9500 . ?
C60 C61 1.42(2) . ?
C61 H61 0.9500 . ?
C30 C36 1.3900 . ?
C30 C39 1.3900 . ?
C30 C31 1.411(14) . ?
C30 C35 1.401(13) . ?
C36 H36 0.9500 . ?
C36 C37 1.3900 . ?
C37 H37 0.9500 . ?
C37 C33 1.3900 . ?
C33 H33 0.9500 . ?
C33 H33A 0.9500 . ?
C33 C38 1.3900 . ?
C33 C32 1.353(19) . ?
C33 C34 1.350(18) . ?
C38 H38 0.9500 . ?
C38 C39 1.3900 . ?
C39 H39 0.9500 . ?
C31 H31 0.9500 . ?
C31 C32 1.382(17) . ?
C32 H32 0.9500 . ?
C34 H34 0.9500 . ?
C34 C35 1.356(14) . ?
C35 H35 0.9500 . ?
C2 H2A 0.9900 . ?
C2 H2B 0.9900 . ?
C2 C3 1.60(3) . ?
C3 H3A 0.9900 . ?
C3 H3B 0.9900 . ?
C3 C4 1.71(3) . ?
C1 H1A 0.9800 . ?
C1 H1B 0.9800 . ?
C1 H1C 0.9800 . ?
C4 H4A 0.9900 . ?
C4 H4B 0.9900 . ?
C4 N1 1.56(4) . ?
N1 H1D 0.8800 . ?
N1 H1E 0.8800 . ?
C72 H72A 0.9800 . ?
C72 H72B 0.9800 . ?
C72 H72C 0.9800 . ?
C69 H69A 0.9900 . ?
C69 H69B 0.9900 . ?
C69 C70 1.54(2) . ?
C70 H70A 0.9900 . ?
C70 H70B 0.9900 . ?
C70 C71 1.65(2) . ?
C71 H71A 0.9900 . ?
C71 H71B 0.9900 . ?
C71 N3 1.46(3) . ?
N3 H3C 0.8800 . ?
N3 H3D 0.8800 . ?
N2 H2C 0.8800 . ?
N2 H2D 0.8800 . ?
N2 C75 1.45(3) . ?
C75 H75A 0.9900 . ?
C75 H75B 0.9900 . ?
C75 C74 1.57(3) . ?
C74 H74A 0.9900 . ?
C74 H74B 0.9900 . ?
C74 C73 1.55(3) . ?
C73 H73A 0.9900 . ?
C73 H73B 0.9900 . ?
C68 H68A 0.9800 . ?
C68 H68B 0.9800 . ?
C68 H68C 0.9800 . ?
C46 C51 1.3900 . ?
C46 C47 1.3900 . ?
C51 H51 0.9500 . ?
C51 C50 1.3900 . ?
C50 H50 0.9500 . ?
C50 C49 1.3900 . ?
C49 H49 0.9500 . ?
C49 C48 1.3900 . ?
C48 H48 0.9500 . ?
C48 C47 1.3900 . ?
C47 H47 0.9500 . ?

loop_
_geom_torsion_atom_site_label_1
_geom_torsion_atom_site_label_2
_geom_torsion_atom_site_label_3
_geom_torsion_atom_site_label_4
_geom_torsion
_geom_torsion_site_symmetry_1
_geom_torsion_site_symmetry_2
_geom_torsion_site_symmetry_3
_geom_torsion_site_symmetry_4
_geom_torsion_publ_flag
Si9 C11 C12 C13 178.9(4) . . . . ?
Si9 C11 C16 C15 -178.9(4) . . . . ?
Si7 C40 C45 C44 179(3) . . . . ?
Si7 C40 C41 C42 -178(3) . . . . ?
Si7 C46 C51 C50 -179.8(17) . . . . ?
Si7 C46 C47 C48 179.8(17) . . . . ?
Si6 C24 C25 C26 -177.7(6) . . . . ?
Si6 C24 C29 C28 178.3(8) . . . . ?
Si10 C17 C18 C19 -179.6(6) . . . . ?
Si10 C17 C23 C21 179.7(5) . . . . ?
Si2 C5 C10 C9 174.6(6) . . . . ?
Si2 C5 C6 C7 -175.4(8) . . . . ?
Si3 C52 C53 C54 -164(2) . . . . ?
Si3 C52 C53 C58 170.6(13) . . . . ?
Si3 C52 C57 C56 165.5(18) . . . . ?
Si3 C52 C61 C60 -172.9(17) . . . . ?
Si8 C30 C36 C37 -178.1(6) . . . . ?
Si8 C30 C39 C38 178.1(7) . . . . ?
Si8 C30 C31 C32 -177.0(10) . . . . ?
Si8 C30 C35 C34 177.4(9) . . . . ?
Si4 C62 C67 C66 178.1(4) . . . . ?
Si4 C62 C63 C64 -178.1(4) . . . . ?
Si1 C2 C3 C4 -171.4(12) . . . . ?
Si5 C69 C70 C71 174.8(19) . . . . ?
O6 Si7 O7 Si9 81.4(6) . . . . ?
O6 Si7 O12 Si6 -27.8(8) . . . . ?
O6 Si7 C40 C45 -43(3) . . . . ?
O6 Si7 C40 C41 135(2) . . . . ?
O6 Si3 O3 Si2 -132.8(7) . . . . ?
O6 Si3 O5 Si4 63.5(12) . . . . ?
O6 Si3 C52 C53 -118.9(9) . . . . ?
O6 Si3 C52 C57 76.4(17) . . . . ?
O6 Si3 C52 C61 48.5(15) . . . . ?
O7 Si9 O8 Si10 2.1(16) . . . . ?
O7 Si9 O2 Si1 109.4(11) . . . . ?
O7 Si9 C11 C12 -116.7(4) . . . . ?
O7 Si9 C11 C16 62.2(4) . . . . ?
O7 Si7 O6 Si3 7.3(11) . . . . ?
O7 Si7 O12 Si6 90.9(7) . . . . ?
O7 Si7 C40 C45 -166(3) . . . . ?
O7 Si7 C40 C41 12(3) . . . . ?
O13 Si6 O12 Si7 72.0(8) . . . . ?
O13 Si6 O9 Si10 -148.7(7) . . . . ?
O13 Si6 C24 C25 175.3(6) . . . . ?
O13 Si6 C24 C29 -3.9(8) . . . . ?
O13 Si5 O11 Si4 27(2) . . . . ?
O13 Si5 C73 C74 -64(4) . . . . ?
O12 Si7 O6 Si3 125.5(9) . . . . ?
O12 Si7 O7 Si9 -36.5(7) . . . . ?
O12 Si7 C40 C45 77(3) . . . . ?
O12 Si7 C40 C41 -104(2) . . . . ?
O12 Si6 O13 Si5 -127.6(8) . . . . ?
O12 Si6 O9 Si10 -28.4(9) . . . . ?
O12 Si6 C24 C25 54.6(7) . . . . ?
O12 Si6 C24 C29 -124.7(7) . . . . ?
O14 Si10 O9 Si6 133.6(7) . . . . ?
O14 Si10 O8 Si9 -98.1(15) . . . . ?
O14 Si10 C17 C18 125.4(5) . . . . ?
O14 Si10 C17 C23 -54.2(5) . . . . ?
O14 Si8 O4 Si2 48.6(10) . . . . ?
O14 Si8 O10 Si4 -76.8(9) . . . . ?
O14 Si8 C30 C36 11(6) . . . . ?
O14 Si8 C30 C39 -167(6) . . . . ?
O14 Si8 C30 C31 35.1(15) . . . . ?
O14 Si8 C30 C35 -142.4(14) . . . . ?
O9 Si6 O13 Si5 -8.3(9) . . . . ?
O9 Si6 O12 Si7 -47.4(8) . . . . ?
O9 Si6 C24 C25 -64.0(7) . . . . ?
O9 Si6 C24 C29 116.7(7) . . . . ?
O9 Si10 O14 Si8 -33.1(13) . . . . ?
O9 Si10 O8 Si9 21.3(16) . . . . ?
O9 Si10 C17 C18 5.4(5) . . . . ?
O9 Si10 C17 C23 -174.3(4) . . . . ?
O8 Si9 O7 Si7 -8.0(7) . . . . ?
O8 Si9 O2 Si1 -11.2(12) . . . . ?
O8 Si9 C11 C12 3.9(4) . . . . ?
O8 Si9 C11 C16 -177.2(3) . . . . ?
O8 Si10 O14 Si8 87.1(12) . . . . ?
O8 Si10 O9 Si6 14.1(9) . . . . ?
O8 Si10 C17 C18 -115.8(5) . . . . ?
O8 Si10 C17 C23 64.5(5) . . . . ?
O2 Si9 O7 Si7 -128.8(6) . . . . ?
O2 Si9 O8 Si10 121.8(15) . . . . ?
O2 Si9 C11 C12 124.7(4) . . . . ?
O2 Si9 C11 C16 -56.4(4) . . . . ?
O2 Si1 O22 Si2 -20.2(12) . . . . ?
O2 Si1 C2 C3 -69.8(14) . . . . ?
O4 Si2 O3 Si3 41.2(8) . . . . ?
O4 Si2 O22 Si1 106.0(10) . . . . ?
O4 Si2 C5 C10 -57.5(7) . . . . ?
O4 Si2 C5 C6 119.8(7) . . . . ?
O4 Si8 O14 Si10 -86.4(12) . . . . ?
O4 Si8 O10 Si4 42.7(9) . . . . ?
O4 Si8 C30 C36 -108(6) . . . . ?
O4 Si8 C30 C39 74(6) . . . . ?
O4 Si8 C30 C31 -84.1(15) . . . . ?
O4 Si8 C30 C35 98.4(14) . . . . ?
O10 Si8 O14 Si10 33.2(13) . . . . ?
O10 Si8 O4 Si2 -71.8(9) . . . . ?
O10 Si8 C30 C36 131(6) . . . . ?
O10 Si8 C30 C39 -47(6) . . . . ?
O10 Si8 C30 C31 155.7(15) . . . . ?
O10 Si8 C30 C35 -21.8(15) . . . . ?
O10 Si4 O5 Si3 36.4(12) . . . . ?
O10 Si4 O11 Si5 -100.5(19) . . . . ?
O10 Si4 C62 C67 123.7(4) . . . . ?
O10 Si4 C62 C63 -58.2(4) . . . . ?
O3 Si2 O4 Si8 26.1(10) . . . . ?
O3 Si2 O22 Si1 -13.5(11) . . . . ?
O3 Si2 C5 C10 61.1(7) . . . . ?
O3 Si2 C5 C6 -121.6(7) . . . . ?
O3 Si3 O6 Si7 -13.7(11) . . . . ?
O3 Si3 O5 Si4 -55.5(12) . . . . ?
O3 Si3 C52 C53 1.6(10) . . . . ?
O3 Si3 C52 C57 -163.1(17) . . . . ?
O3 Si3 C52 C61 169.0(14) . . . . ?
O5 Si3 O6 Si7 -132.8(9) . . . . ?
O5 Si3 O3 Si2 -14.3(9) . . . . ?
O5 Si3 C52 C53 122.0(9) . . . . ?
O5 Si3 C52 C57 -42.6(17) . . . . ?
O5 Si3 C52 C61 -70.5(15) . . . . ?
O5 Si4 O10 Si8 -9.1(10) . . . . ?
O5 Si4 O11 Si5 20(2) . . . . ?
O5 Si4 C62 C67 5.1(4) . . . . ?
O5 Si4 C62 C63 -176.8(4) . . . . ?
O22 Si2 O4 Si8 -93.9(9) . . . . ?
O22 Si2 O3 Si3 161.7(7) . . . . ?
O22 Si2 C5 C10 -177.9(6) . . . . ?
O22 Si2 C5 C6 -0.6(8) . . . . ?
O22 Si1 O2 Si9 -42.6(12) . . . . ?
O22 Si1 C2 C3 61.5(15) . . . . ?
O11 Si4 O10 Si8 112.6(8) . . . . ?
O11 Si4 O5 Si3 -84.2(12) . . . . ?
O11 Si4 C62 C67 -115.9(4) . . . . ?
O11 Si4 C62 C63 62.2(4) . . . . ?
O11 Si5 O13 Si6 51.2(10) . . . . ?
O11 Si5 C73 C74 98(3) . . . . ?
C11 Si9 O7 Si7 112.1(6) . . . . ?
C11 Si9 O8 Si10 -118.0(15) . . . . ?
C11 Si9 O2 Si1 -131.4(10) . . . . ?
C11 C12 C13 C14 0.0 . . . . ?
C12 C11 C16 C15 0.0 . . . . ?
C12 C13 C14 C15 0.0 . . . . ?
C13 C14 C15 C16 0.0 . . . . ?
C14 C15 C16 C11 0.0 . . . . ?
C16 C11 C12 C13 0.0 . . . . ?
C5 Si2 O4 Si8 145.9(8) . . . . ?
C5 Si2 O3 Si3 -76.8(8) . . . . ?
C5 Si2 O22 Si1 -135.2(10) . . . . ?
C62 Si4 O10 Si8 -126.6(8) . . . . ?
C62 Si4 O5 Si3 155.5(11) . . . . ?
C62 Si4 O11 Si5 138.6(18) . . . . ?
C62 C67 C66 C65 0.0 . . . . ?
C67 C62 C63 C64 0.0 . . . . ?
C67 C66 C65 C64 0.0 . . . . ?
C66 C65 C64 C63 0.0 . . . . ?
C65 C64 C63 C62 0.0 . . . . ?
C63 C62 C67 C66 0.0 . . . . ?
C17 Si10 O14 Si8 -154.5(12) . . . . ?
C17 Si10 O9 Si6 -106.0(8) . . . . ?
C17 Si10 O8 Si9 143.1(15) . . . . ?
C17 C18 C19 C20 0.0 . . . . ?
C18 C17 C23 C21 0.0 . . . . ?
C18 C19 C20 C21 0.0 . . . . ?
C19 C20 C21 C23 0.0 . . . . ?
C20 C21 C23 C17 0.0 . . . . ?
C23 C17 C18 C19 0.0 . . . . ?
C24 Si6 O13 Si5 113.3(8) . . . . ?
C24 Si6 O12 Si7 -166.9(7) . . . . ?
C24 Si6 O9 Si10 89.4(8) . . . . ?
C24 C25 C26 C27 -0.7(12) . . . . ?
C24 C29 C28 C27 -0.5(15) . . . . ?
C25 C24 C29 C28 -1.0(13) . . . . ?
C25 C26 C27 C28 -0.9(13) . . . . ?
C10 C5 C6 C7 1.9(13) . . . . ?
C10 C9 C8 C7 0.1(15) . . . . ?
C40 Si7 O6 Si3 -115.1(19) . . . . ?
C40 Si7 O7 Si9 -151.7(17) . . . . ?
C40 Si7 O12 Si6 -152.9(17) . . . . ?
C40 C45 C44 C43 0.0 . . . . ?
C45 C40 C41 C42 0.0 . . . . ?
C45 C44 C43 C42 0.0 . . . . ?
C44 C43 C42 C41 0.0 . . . . ?
C43 C42 C41 C40 0.0 . . . . ?
C41 C40 C45 C44 0.0 . . . . ?
C29 C24 C25 C26 1.7(12) . . . . ?
C6 C5 C10 C9 -2.8(12) . . . . ?
C6 C7 C8 C9 -1.0(16) . . . . ?
C8 C9 C10 C5 1.9(13) . . . . ?
C8 C7 C6 C5 0.1(16) . . . . ?
C26 C27 C28 C29 1.5(15) . . . . ?
C52 Si3 O6 Si7 107.5(10) . . . . ?
C52 Si3 O3 Si2 106.2(8) . . . . ?
C52 Si3 O5 Si4 -176.5(11) . . . . ?
C52 C53 C54 C55 0.0 . . . . ?
C52 C53 C58 C59 2(3) . . . . ?
C53 C52 C57 C56 0.0 . . . . ?
C53 C52 C61 C60 -4(3) . . . . ?
C53 C54 C55 C56 0.0 . . . . ?
C53 C58 C59 C60 -5(3) . . . . ?
C54 C55 C56 C57 0.0 . . . . ?
C55 C56 C57 C52 0.0 . . . . ?
C57 C52 C53 C54 0.0 . . . . ?
C58 C59 C60 C61 4(3) . . . . ?
C59 C60 C61 C52 1(3) . . . . ?
C61 C52 C53 C58 2(2) . . . . ?
C30 Si8 O14 Si10 153.4(12) . . . . ?
C30 Si8 O4 Si2 167.5(8) . . . . ?
C30 Si8 O10 Si4 163.8(8) . . . . ?
C30 C36 C37 C33 0.0 . . . . ?
C30 C31 C32 C33 -0.9(19) . . . . ?
C36 C30 C39 C38 0.0 . . . . ?
C36 C37 C33 C38 0.0 . . . . ?
C37 C33 C38 C39 0.0 . . . . ?
C33 C38 C39 C30 0.0 . . . . ?
C33 C34 C35 C30 0(2) . . . . ?
C39 C30 C36 C37 0.0 . . . . ?
C31 C30 C35 C34 -0.2(16) . . . . ?
C32 C33 C34 C35 0(2) . . . . ?
C34 C33 C32 C31 1(2) . . . . ?
C35 C30 C31 C32 0.7(15) . . . . ?
C2 Si1 O2 Si9 89.1(14) . . . . ?
C2 Si1 O22 Si2 -154.3(12) . . . . ?
C2 C3 C4 N1 172(2) . . . . ?
C1 Si1 O2 Si9 -160.5(13) . . . . ?
C1 Si1 O22 Si2 98.4(12) . . . . ?
C1 Si1 C2 C3 174.3(13) . . . . ?
C72 Si5 O13 Si6 -48.6(14) . . . . ?
C72 Si5 O11 Si4 128(2) . . . . ?
C72 Si5 C73 C74 -164(4) . . . . ?
C69 Si5 O13 Si6 166.2(12) . . . . ?
C69 Si5 O11 Si4 -88(2) . . . . ?
C69 C70 C71 N3 -170(4) . . . . ?
N2 C75 C74 C73 21(41) . . . . ?
C75 C74 C73 Si5 -117(23) . . . . ?
C73 Si5 O13 Si6 -145.3(19) . . . . ?
C73 Si5 O11 Si4 -136(2) . . . . ?
C68 Si5 O13 Si6 -77.3(12) . . . . ?
C68 Si5 O11 Si4 149(2) . . . . ?
C46 Si7 O6 Si3 -113.2(13) . . . . ?
C46 Si7 O7 Si9 -159.8(10) . . . . ?
C46 Si7 O12 Si6 -146.6(10) . . . . ?
C46 C51 C50 C49 0.0 . . . . ?
C51 C46 C47 C48 0.0 . . . . ?
C51 C50 C49 C48 0.0 . . . . ?
C50 C49 C48 C47 0.0 . . . . ?
C49 C48 C47 C46 0.0 . . . . ?
C47 C46 C51 C50 0.0 . . . . ?
